data_7130543
loop_
_publ_author_name
'Soltau, Carl P.'
'Brown, Zachary'
'Brock, Aidan J.'
'Martyn, Alexander P.'
'Blinco, James P.'
'Miljevic, Branka'
'McMurtrie, John C.'
'Bottle, Steven E.'

_publ_section_title
;
 Reactions of Sulfoxides with Reactive Oxygen Species to Reveal the
 Radical Chemistry of Pollution-Derived Particulate Matter
;
_journal_name_full 'Chemical Communications'
_journal_paper_doi 10.1039/D2CC04024G
_journal_year 2022
_chemical_formula_moiety 'F6 P, C12 H16 N'
_chemical_formula_sum 'C12 H16 F6 N P'
_chemical_formula_weight 319.23
_space_group_crystal_system monoclinic
_space_group_IT_number 15
_space_group_name_Hall '-I 2ya'
_space_group_name_H-M_alt 'I 1 2/a 1'
_atom_sites_solution_hydrogens geom
_atom_sites_solution_primary dual
_audit_creation_date 2020-09-21
_audit_creation_method
;
Olex2 1.3
(compiled 2020.07.31 svn.rc2a77460 for OlexSys, GUI svn.r6145)
;
_audit_update_record
;
2022-06-16 deposited with the CCDC.	2022-08-16 downloaded from the CCDC.
;
_cell_angle_alpha 90
_cell_angle_beta 96.669(3)
_cell_angle_gamma 90
_cell_formula_units_Z 8
_cell_length_a 18.8169(6)
_cell_length_b 6.4663(2)
_cell_length_c 22.5305(7)
_cell_measurement_reflns_used 13283
_cell_measurement_temperature 100.1(2)
_cell_measurement_theta_max 30.2710
_cell_measurement_theta_min 2.5940
_cell_volume 2722.87(15)
_computing_cell_refinement 'CrysAlisPro 1.171.40.84a (Rigaku OD, 2020)'
_computing_data_collection 'CrysAlisPro 1.171.40.84a (Rigaku OD, 2020)'
_computing_data_reduction 'CrysAlisPro 1.171.40.84a (Rigaku OD, 2020)'
_computing_molecular_graphics 'Olex2 1.3 (Dolomanov et al., 2009)'
_computing_publication_material 'Olex2 1.3 (Dolomanov et al., 2009)'
_computing_structure_refinement 'SHELXL 2018/3 (Sheldrick, 2015)'
_computing_structure_solution 'SHELXT 2018/2 (Sheldrick, 2018)'
_diffrn_ambient_environment N~2~
_diffrn_ambient_temperature 100.1(2)
_diffrn_detector 'Hybrid Pixel Array Detector'
_diffrn_detector_area_resol_mean 5.8140
_diffrn_detector_type 'Pilatus 300K'
_diffrn_measured_fraction_theta_full 0.997
_diffrn_measured_fraction_theta_max 0.998
_diffrn_measurement_details
;
List of Runs (angles in degrees, time in seconds):

  # Type    Start    End  Width  t~exp~   \w     \q     \k     \f   Frames
#--------------------------------------------------------------------------
  1  \w     30.00  55.00   0.50    5.00    --   -0.94  41.00  68.00   50
  2  \w    -30.00  16.00   0.50    5.00    --   -0.94 -37.00 120.00   92
  3  \w    -78.00  16.00   0.50    5.00    --   -0.94 -37.00  60.00  188
  4  \w    -77.00  16.00   0.50    5.00    --   -0.94 -41.00 -84.00  186
  5  \w    -76.00 -28.00   0.50    5.00    --   -0.94 -37.00 -30.00   96
  6  \w    -73.00 -47.00   0.50    5.00    --   -0.94 -57.00-180.00   52
;
_diffrn_measurement_device 'four-circle diffractometer'
_diffrn_measurement_device_type 'XtaLAB Synergy, Dualflex, Pilatus 300K'
_diffrn_measurement_method '\w scans'
_diffrn_orient_matrix_type 'CrysAlisPro convention (1999,Acta A55,543-557)'
_diffrn_orient_matrix_UB_11 -0.0250849000
_diffrn_orient_matrix_UB_12 -0.0441533000
_diffrn_orient_matrix_UB_13 0.0022827000
_diffrn_orient_matrix_UB_21 0.0053500000
_diffrn_orient_matrix_UB_22 0.0061888000
_diffrn_orient_matrix_UB_23 0.0248860000
_diffrn_orient_matrix_UB_31 -0.0154229000
_diffrn_orient_matrix_UB_32 0.0741362000
_diffrn_orient_matrix_UB_33 -0.0007171000
_diffrn_radiation_monochromator mirror
_diffrn_radiation_probe x-ray
_diffrn_radiation_type 'Ag K\a'
_diffrn_radiation_wavelength 0.56087
_diffrn_reflns_av_R_equivalents 0.0603
_diffrn_reflns_av_unetI/netI 0.0447
_diffrn_reflns_Laue_measured_fraction_full 0.997
_diffrn_reflns_Laue_measured_fraction_max 0.998
_diffrn_reflns_limit_h_max 25
_diffrn_reflns_limit_h_min -25
_diffrn_reflns_limit_k_max 8
_diffrn_reflns_limit_k_min -8
_diffrn_reflns_limit_l_max 30
_diffrn_reflns_limit_l_min -30
_diffrn_reflns_number 19340
_diffrn_reflns_point_group_measured_fraction_full 0.997
_diffrn_reflns_point_group_measured_fraction_max 0.998
_diffrn_reflns_theta_full 19.665
_diffrn_reflns_theta_max 22.269
_diffrn_reflns_theta_min 2.365
_diffrn_source 'micro-focus sealed X-ray tube'
_diffrn_source_type 'PhotonJet (Ag) X-ray Source'
_exptl_absorpt_coefficient_mu 0.142
_exptl_absorpt_correction_T_max 1.00000
_exptl_absorpt_correction_T_min 0.35980
_exptl_absorpt_correction_type multi-scan
_exptl_absorpt_process_details
;
CrysAlisPro 1.171.40.84a (Rigaku Oxford Diffraction, 2020)
Empirical absorption correction using spherical harmonics,
implemented in SCALE3 ABSPACK scaling algorithm.
;
_exptl_crystal_colour colourless
_exptl_crystal_colour_primary colourless
_exptl_crystal_density_diffrn 1.557
_exptl_crystal_description block
_exptl_crystal_F_000 1312
_exptl_crystal_size_max 1
_exptl_crystal_size_mid 0.5
_exptl_crystal_size_min 0.5
_refine_diff_density_max 0.371
_refine_diff_density_min -0.377
_refine_diff_density_rms 0.063
_refine_ls_extinction_method none
_refine_ls_goodness_of_fit_ref 1.062
_refine_ls_hydrogen_treatment constr
_refine_ls_matrix_type full
_refine_ls_number_parameters 185
_refine_ls_number_reflns 3518
_refine_ls_number_restraints 0
_refine_ls_restrained_S_all 1.062
_refine_ls_R_factor_all 0.0406
_refine_ls_R_factor_gt 0.0372
_refine_ls_shift/su_max 0.001
_refine_ls_shift/su_mean 0.000
_refine_ls_structure_factor_coef Fsqd
_refine_ls_weighting_details 'w=1/[\s^2^(Fo^2^)+(0.0557P)^2^+1.6900P] where P=(Fo^2^+2Fc^2^)/3'
_refine_ls_weighting_scheme calc
_refine_ls_wR_factor_gt 0.1046
_refine_ls_wR_factor_ref 0.1073
_reflns_Friedel_coverage 0.000
_reflns_number_gt 3184
_reflns_number_total 3518
_reflns_threshold_expression 'I > 2\s(I)'
_cod_data_source_file d2cc04024g2.cif
_cod_data_source_block jcm20ab01
_cod_database_code 7130543
_shelx_shelxl_version_number 2018/3
_chemical_oxdiff_formula 'C12 N P F6 H18'
_shelx_space_group_comment
;
The symmetry employed for this shelxl refinement is uniquely defined
by the following loop, which should always be used as a source of
symmetry information in preference to the above space-group names.
They are only intended as comments.
;
_shelx_estimated_absorpt_t_max 0.932
_shelx_estimated_absorpt_t_min 0.871
_reflns_odcompleteness_completeness 99.73
_reflns_odcompleteness_iscentric 1
_reflns_odcompleteness_theta 21.90
_olex2_refinement_description
;
1. Fixed Uiso
 At 1.2 times of:
  All C(H) groups
 At 1.5 times of:
  All C(H,H,H) groups
2.a Aromatic/amide H refined with riding coordinates:
 C1(H1), C4(H4), C2(H2), C3(H3)
2.b Idealised Me refined as rotating group:
 C9(H9A,H9B,H9C), C10(H10A,H10B,H10C), C12(H12A,H12B,H12C), C11(H11A,H11B,H11C)
;
_olex2_submission_special_instructions 'No special instructions were received'
_oxdiff_exptl_absorpt_empirical_details
;
Empirical correction (ABSPACK) includes:
- Absorption correction using spherical harmonics
- Frame scaling
;
_oxdiff_exptl_absorpt_empirical_full_max 1.639
_oxdiff_exptl_absorpt_empirical_full_min 0.252

loop_
_space_group_symop_operation_xyz
'x, y, z'
'-x+1/2, y, -z'
'x+1/2, y+1/2, z+1/2'
'-x+1, y+1/2, -z+1/2'
'-x, -y, -z'
'x-1/2, -y, z'
'-x+1/2, -y+1/2, -z+1/2'
'x, -y+1/2, z+1/2'

loop_
_atom_site_label
_atom_site_type_symbol
_atom_site_fract_x
_atom_site_fract_y
_atom_site_fract_z
_atom_site_U_iso_or_equiv
_atom_site_adp_type
_atom_site_occupancy
_atom_site_site_symmetry_order
_atom_site_calc_flag
_atom_site_refinement_flags_posn
_atom_site_refinement_flags_adp
_atom_site_refinement_flags_occupancy
_atom_site_disorder_assembly
_atom_site_disorder_group
P1 P 0.58832(2) 1.13154(5) 0.39551(2) 0.01542(10) Uani 1 1 d . . . . .
F1 F 0.54253(4) 1.06802(14) 0.44828(4) 0.02621(19) Uani 1 1 d . . . . .
F3 F 0.51742(5) 1.12066(14) 0.34831(4) 0.0291(2) Uani 1 1 d . . . . .
F5 F 0.65901(4) 1.14235(14) 0.44257(4) 0.0291(2) Uani 1 1 d . . . . .
F4 F 0.60325(5) 0.89227(13) 0.38365(4) 0.0285(2) Uani 1 1 d . . . . .
F2 F 0.63450(5) 1.19296(16) 0.34243(4) 0.0334(2) Uani 1 1 d . . . . .
F6 F 0.57300(6) 1.37006(13) 0.40720(5) 0.0382(2) Uani 1 1 d . . . . .
N1 N 0.39831(5) 0.54737(16) 0.38939(5) 0.0158(2) Uani 1 1 d . . . . .
C8 C 0.41144(6) 0.50374(18) 0.33530(5) 0.0158(2) Uani 1 1 d . . . . .
C6 C 0.32957(6) 0.26311(17) 0.35915(5) 0.0136(2) Uani 1 1 d . . . . .
C5 C 0.36910(6) 0.32555(18) 0.31369(5) 0.0144(2) Uani 1 1 d . . . . .
C7 C 0.34422(6) 0.40578(18) 0.41190(5) 0.0143(2) Uani 1 1 d . . . . .
C1 C 0.28457(7) 0.0927(2) 0.35169(6) 0.0194(2) Uani 1 1 d . . . . .
H1 H 0.257163 0.049319 0.382291 0.023 Uiso 1 1 calc R U . . .
C9 C 0.27793(7) 0.5310(2) 0.42268(6) 0.0203(2) Uani 1 1 d . . . . .
H9A H 0.290428 0.629182 0.455363 0.030 Uiso 1 1 calc R U . . .
H9B H 0.240527 0.437185 0.433339 0.030 Uiso 1 1 calc R U . . .
H9C H 0.260389 0.606833 0.386244 0.030 Uiso 1 1 calc R U . . .
C10 C 0.37731(7) 0.2946(2) 0.46832(6) 0.0213(3) Uani 1 1 d . . . . .
H10A H 0.422230 0.228744 0.460610 0.032 Uiso 1 1 calc R U . . .
H10B H 0.344041 0.189018 0.479643 0.032 Uiso 1 1 calc R U . . .
H10C H 0.386863 0.394890 0.500892 0.032 Uiso 1 1 calc R U . . .
C4 C 0.36535(7) 0.2226(2) 0.25903(5) 0.0187(2) Uani 1 1 d . . . . .
H4 H 0.391929 0.268089 0.228118 0.022 Uiso 1 1 calc R U . . .
C12 C 0.46285(7) 0.6175(2) 0.30236(6) 0.0229(3) Uani 1 1 d . . . . .
H12A H 0.460334 0.765507 0.311200 0.034 Uiso 1 1 calc R U . . .
H12B H 0.450806 0.595233 0.259339 0.034 Uiso 1 1 calc R U . . .
H12C H 0.511408 0.566926 0.314735 0.034 Uiso 1 1 calc R U . . .
C2 C 0.28132(7) -0.0120(2) 0.29732(7) 0.0242(3) Uani 1 1 d . . . . .
H2 H 0.251151 -0.129707 0.291056 0.029 Uiso 1 1 calc R U . . .
C11 C 0.43213(8) 0.7144(2) 0.42628(6) 0.0253(3) Uani 1 1 d . . . . .
H11A H 0.483334 0.685583 0.435616 0.038 Uiso 1 1 calc R U . . .
H11B H 0.410011 0.724140 0.463479 0.038 Uiso 1 1 calc R U . . .
H11C H 0.425691 0.845480 0.404475 0.038 Uiso 1 1 calc R U . . .
C3 C 0.32095(7) 0.0505(2) 0.25184(6) 0.0234(3) Uani 1 1 d . . . . .
H3 H 0.317555 -0.025555 0.215535 0.028 Uiso 1 1 calc R U . . .

loop_
_atom_site_aniso_label
_atom_site_aniso_U_11
_atom_site_aniso_U_22
_atom_site_aniso_U_33
_atom_site_aniso_U_23
_atom_site_aniso_U_13
_atom_site_aniso_U_12
P1 0.01595(17) 0.01637(17) 0.01380(17) -0.00054(10) 0.00111(12) -0.00227(10)
F1 0.0233(4) 0.0380(5) 0.0186(4) -0.0030(3) 0.0081(3) -0.0073(3)
F3 0.0232(4) 0.0388(5) 0.0229(4) -0.0007(3) -0.0075(3) -0.0003(3)
F5 0.0206(4) 0.0400(5) 0.0248(4) 0.0040(3) -0.0055(3) -0.0097(3)
F4 0.0357(5) 0.0194(4) 0.0311(5) -0.0041(3) 0.0065(4) 0.0036(3)
F2 0.0332(5) 0.0460(5) 0.0223(4) 0.0081(4) 0.0092(4) -0.0119(4)
F6 0.0553(6) 0.0165(4) 0.0409(6) -0.0040(4) -0.0031(5) 0.0035(4)
N1 0.0164(5) 0.0161(5) 0.0147(5) -0.0020(4) 0.0010(4) -0.0033(4)
C8 0.0144(5) 0.0173(5) 0.0155(5) 0.0012(4) 0.0013(4) -0.0003(4)
C6 0.0131(5) 0.0144(5) 0.0132(5) -0.0011(4) 0.0006(4) 0.0015(4)
C5 0.0131(5) 0.0160(5) 0.0138(5) -0.0012(4) 0.0006(4) 0.0012(4)
C7 0.0154(5) 0.0157(5) 0.0119(5) -0.0013(4) 0.0024(4) -0.0007(4)
C1 0.0190(6) 0.0178(5) 0.0214(6) -0.0010(4) 0.0018(5) -0.0034(4)
C9 0.0196(6) 0.0242(6) 0.0177(6) -0.0021(5) 0.0053(4) 0.0051(5)
C10 0.0252(6) 0.0248(6) 0.0136(5) 0.0023(5) 0.0001(5) 0.0025(5)
C4 0.0179(5) 0.0247(6) 0.0136(5) -0.0036(4) 0.0018(4) 0.0036(4)
C12 0.0214(6) 0.0271(6) 0.0207(6) 0.0039(5) 0.0044(5) -0.0066(5)
C2 0.0254(6) 0.0173(6) 0.0289(7) -0.0063(5) -0.0014(5) -0.0039(5)
C11 0.0284(7) 0.0231(6) 0.0235(6) -0.0086(5) -0.0008(5) -0.0082(5)
C3 0.0260(6) 0.0231(6) 0.0200(6) -0.0097(5) -0.0016(5) 0.0034(5)

loop_
_atom_type_symbol
_atom_type_description
_atom_type_scat_dispersion_real
_atom_type_scat_dispersion_imag
_atom_type_scat_source
C C 0.0015 0.0009 'International Tables Vol C Tables 4.2.6.8 and 6.1.1.4'
H H 0.0000 0.0000 'International Tables Vol C Tables 4.2.6.8 and 6.1.1.4'
F F 0.0096 0.0061 'International Tables Vol C Tables 4.2.6.8 and 6.1.1.4'
N N 0.0030 0.0019 'International Tables Vol C Tables 4.2.6.8 and 6.1.1.4'
P P 0.0667 0.0580 'International Tables Vol C Tables 4.2.6.8 and 6.1.1.4'

loop_
_geom_angle_atom_site_label_1
_geom_angle_atom_site_label_2
_geom_angle_atom_site_label_3
_geom_angle
_geom_angle_site_symmetry_1
_geom_angle_site_symmetry_3
_geom_angle_publ_flag
F1 P1 F3 90.18(5) . . ?
F1 P1 F5 89.81(5) . . ?
F1 P1 F2 179.44(5) . . ?
F5 P1 F3 179.99(7) . . ?
F5 P1 F2 90.15(5) . . ?
F4 P1 F1 89.78(5) . . ?
F4 P1 F3 89.74(5) . . ?
F4 P1 F5 90.25(5) . . ?
F4 P1 F2 89.66(5) . . ?
F2 P1 F3 89.85(5) . . ?
F6 P1 F1 90.13(6) . . ?
F6 P1 F3 89.97(5) . . ?
F6 P1 F5 90.03(5) . . ?
F6 P1 F4 179.70(6) . . ?
F6 P1 F2 90.43(6) . . ?
C8 N1 C7 113.20(10) . . ?
C8 N1 C11 125.06(11) . . ?
C11 N1 C7 121.73(10) . . ?
N1 C8 C5 109.23(10) . . ?
N1 C8 C12 124.57(11) . . ?
C5 C8 C12 126.19(11) . . ?
C5 C6 C7 109.78(10) . . ?
C1 C6 C5 120.74(11) . . ?
C1 C6 C7 129.47(11) . . ?
C6 C5 C8 107.59(10) . . ?
C6 C5 C4 122.29(11) . . ?
C4 C5 C8 130.12(11) . . ?
N1 C7 C6 100.17(9) . . ?
N1 C7 C9 109.16(10) . . ?
N1 C7 C10 109.95(10) . . ?
C6 C7 C9 111.84(10) . . ?
C6 C7 C10 112.84(10) . . ?
C10 C7 C9 112.18(10) . . ?
C6 C1 H1 121.4 . . ?
C6 C1 C2 117.11(12) . . ?
C2 C1 H1 121.4 . . ?
C7 C9 H9A 109.5 . . ?
C7 C9 H9B 109.5 . . ?
C7 C9 H9C 109.5 . . ?
H9A C9 H9B 109.5 . . ?
H9A C9 H9C 109.5 . . ?
H9B C9 H9C 109.5 . . ?
C7 C10 H10A 109.5 . . ?
C7 C10 H10B 109.5 . . ?
C7 C10 H10C 109.5 . . ?
H10A C10 H10B 109.5 . . ?
H10A C10 H10C 109.5 . . ?
H10B C10 H10C 109.5 . . ?
C5 C4 H4 121.5 . . ?
C3 C4 C5 116.96(12) . . ?
C3 C4 H4 121.5 . . ?
C8 C12 H12A 109.5 . . ?
C8 C12 H12B 109.5 . . ?
C8 C12 H12C 109.5 . . ?
H12A C12 H12B 109.5 . . ?
H12A C12 H12C 109.5 . . ?
H12B C12 H12C 109.5 . . ?
C1 C2 H2 118.9 . . ?
C1 C2 C3 122.12(12) . . ?
C3 C2 H2 118.9 . . ?
N1 C11 H11A 109.5 . . ?
N1 C11 H11B 109.5 . . ?
N1 C11 H11C 109.5 . . ?
H11A C11 H11B 109.5 . . ?
H11A C11 H11C 109.5 . . ?
H11B C11 H11C 109.5 . . ?
C4 C3 C2 120.77(12) . . ?
C4 C3 H3 119.6 . . ?
C2 C3 H3 119.6 . . ?

loop_
_geom_bond_atom_site_label_1
_geom_bond_atom_site_label_2
_geom_bond_distance
_geom_bond_site_symmetry_2
_geom_bond_publ_flag
P1 F1 1.6008(8) . ?
P1 F3 1.6082(8) . ?
P1 F5 1.6033(8) . ?
P1 F4 1.6005(9) . ?
P1 F2 1.6077(9) . ?
P1 F6 1.5965(9) . ?
N1 C8 1.3021(15) . ?
N1 C7 1.5004(15) . ?
N1 C11 1.4629(16) . ?
C8 C5 1.4524(16) . ?
C8 C12 1.4813(16) . ?
C6 C5 1.3938(16) . ?
C6 C7 1.5043(15) . ?
C6 C1 1.3879(16) . ?
C5 C4 1.3944(16) . ?
C7 C9 1.5299(16) . ?
C7 C10 1.5286(16) . ?
C1 H1 0.9500 . ?
C1 C2 1.3950(18) . ?
C9 H9A 0.9800 . ?
C9 H9B 0.9800 . ?
C9 H9C 0.9800 . ?
C10 H10A 0.9800 . ?
C10 H10B 0.9800 . ?
C10 H10C 0.9800 . ?
C4 H4 0.9500 . ?
C4 C3 1.3901(19) . ?
C12 H12A 0.9800 . ?
C12 H12B 0.9800 . ?
C12 H12C 0.9800 . ?
C2 H2 0.9500 . ?
C2 C3 1.395(2) . ?
C11 H11A 0.9800 . ?
C11 H11B 0.9800 . ?
C11 H11C 0.9800 . ?
C3 H3 0.9500 . ?

loop_
_geom_torsion_atom_site_label_1
_geom_torsion_atom_site_label_2
_geom_torsion_atom_site_label_3
_geom_torsion_atom_site_label_4
_geom_torsion
_geom_torsion_site_symmetry_1
_geom_torsion_site_symmetry_2
_geom_torsion_site_symmetry_3
_geom_torsion_site_symmetry_4
_geom_torsion_publ_flag
N1 C8 C5 C6 -0.49(13) . . . . ?
N1 C8 C5 C4 -179.72(12) . . . . ?
C8 N1 C7 C6 1.53(13) . . . . ?
C8 N1 C7 C9 -116.02(11) . . . . ?
C8 N1 C7 C10 120.52(11) . . . . ?
C8 C5 C4 C3 178.03(12) . . . . ?
C6 C5 C4 C3 -1.11(18) . . . . ?
C6 C1 C2 C3 -0.3(2) . . . . ?
C5 C6 C7 N1 -1.77(12) . . . . ?
C5 C6 C7 C9 113.77(11) . . . . ?
C5 C6 C7 C10 -118.63(11) . . . . ?
C5 C6 C1 C2 0.39(18) . . . . ?
C5 C4 C3 C2 1.15(19) . . . . ?
C7 N1 C8 C5 -0.73(14) . . . . ?
C7 N1 C8 C12 -179.57(11) . . . . ?
C7 C6 C5 C8 1.49(13) . . . . ?
C7 C6 C5 C4 -179.21(11) . . . . ?
C7 C6 C1 C2 179.85(12) . . . . ?
C1 C6 C5 C8 -178.96(11) . . . . ?
C1 C6 C5 C4 0.35(18) . . . . ?
C1 C6 C7 N1 178.72(12) . . . . ?
C1 C6 C7 C9 -65.74(16) . . . . ?
C1 C6 C7 C10 61.87(16) . . . . ?
C1 C2 C3 C4 -0.4(2) . . . . ?
C12 C8 C5 C6 178.33(11) . . . . ?
C12 C8 C5 C4 -0.9(2) . . . . ?
C11 N1 C8 C5 178.65(11) . . . . ?
C11 N1 C8 C12 -0.2(2) . . . . ?
C11 N1 C7 C6 -177.87(11) . . . . ?
C11 N1 C7 C9 64.58(14) . . . . ?
C11 N1 C7 C10 -58.88(14) . . . . ?
